data_2310830
loop_
_publ_author_name
'Dulmage, W.J.'
'Lipscomb, W.N.'

_publ_section_title
;
 The Crystal and Molecular Structure of Pentaborane
;
_journal_name_full 'Acta Crystallographica (1,1948-23,1967)'
_journal_page_first 260
_journal_page_last 264
_journal_volume 5
_journal_year 1952
_chemical_formula_sum 'B5 H9'
_space_group_IT_number 107
_symmetry_space_group_name_Hall 'I 4 -2'
_symmetry_space_group_name_H-M 'I 4 m m'
_cell_angle_alpha 90
_cell_angle_beta 90
_cell_angle_gamma 90
_cell_formula_units_Z 2
_cell_length_a 7.16
_cell_length_b 7.16
_cell_length_c 5.38
_cell_volume 275.809
_citation_journal_id_ASTM ACCRA9
_cod_data_source_file Dulmage_ACCRA9_1952_159.cif
_cod_data_source_block H9B5
_cod_original_cell_volume 275.8089
_cod_original_formula_sum 'H9 B5'
_cod_database_code 2310830

loop_
_symmetry_equiv_pos_as_xyz
x,y,z
-y,x,z
-x,-y,z
y,-x,z
-x,y,z
-y,-x,z
x,-y,z
y,x,z
x+1/2,y+1/2,z+1/2
-y+1/2,x+1/2,z+1/2
-x+1/2,-y+1/2,z+1/2
y+1/2,-x+1/2,z+1/2
-x+1/2,y+1/2,z+1/2
-y+1/2,-x+1/2,z+1/2
x+1/2,-y+1/2,z+1/2
y+1/2,x+1/2,z+1/2

loop_
_atom_site_label
_atom_site_type_symbol
_atom_site_fract_x
_atom_site_fract_y
_atom_site_fract_z
_atom_site_occupancy
_atom_site_U_iso_or_equiv
B1 B+1 0 0 0.202 1 0.0
H2 H-1 0.328 0 0.092 1 0.0
H1 H-1 0 0 0.427 1 0.0
B2 B+2 0.175 0 0 1 0.0
H3 H-1 0.136 0.136 -0.165 1 0.0
